data_1555686
loop_
_publ_author_name
'Ie, Yutaka'
'Uchida, Ayana'
'Kawaguchi, Nana'
'Nitani, Masashi'
'Tada, Hirokazu'
'Kakiuchi, Fumitoshi'
'Aso, Yoshio'

_publ_section_title
;
 Electron-Accepting \p-Conjugated Molecules with Fluorine-Containing
 Dicyanovinylidene as Terminal Groups: Synthesis, Properties, and
 Semiconducting Characteristics.
;
_journal_issue 17
_journal_name_full 'Organic letters'
_journal_page_first 4320
_journal_page_last 4323
_journal_paper_doi 10.1021/acs.orglett.6b02070
_journal_volume 18
_journal_year 2016
_chemical_formula_moiety 'C39 H28 F6 N4 S2'
_chemical_formula_sum 'C39 H28 F6 N4 S2'
_chemical_formula_weight 730.79
_space_group_crystal_system triclinic
_space_group_IT_number 2
_space_group_name_Hall '-P 1'
_space_group_name_H-M_alt 'P -1'
_atom_sites_solution_hydrogens geom
_atom_sites_solution_primary direct
_atom_sites_solution_secondary difmap
_cell_angle_alpha 86.182(6)
_cell_angle_beta 69.301(5)
_cell_angle_gamma 85.413(6)
_cell_formula_units_Z 2
_cell_length_a 11.2860(2)
_cell_length_b 12.0729(2)
_cell_length_c 13.6655(10)
_cell_measurement_reflns_used 24078
_cell_measurement_temperature 123
_cell_measurement_theta_max 68.25
_cell_measurement_theta_min 3.46
_cell_volume 1734.75(15)
_computing_cell_refinement 'RAPID AUTO'
_computing_data_collection 'RAPID AUTO (Rigaku, ????)'
_computing_data_reduction 'RAPID AUTO'
_computing_molecular_graphics 'CrystalStructure 4.2.1'
_computing_publication_material 'CrystalStructure 4.2.1 (Rigaku, 2016)'
_computing_structure_refinement 'SHELXL97 (Sheldrick, 2008)'
_computing_structure_solution 'SIR92 (Altomare, et al., 1994)'
_diffrn_ambient_temperature 123
_diffrn_detector_area_resol_mean 10.000
_diffrn_measured_fraction_theta_full 0.988
_diffrn_measured_fraction_theta_max 0.988
_diffrn_measurement_device_type 'Rigaku R-AXIS RAPID 191R'
_diffrn_measurement_method \w
_diffrn_radiation_type 'Cu K\a'
_diffrn_radiation_wavelength 1.54187
_diffrn_reflns_av_R_equivalents 0.0559
_diffrn_reflns_Laue_measured_fraction_full 0.000
_diffrn_reflns_Laue_measured_fraction_max 0.000
_diffrn_reflns_limit_h_max 13
_diffrn_reflns_limit_h_min -13
_diffrn_reflns_limit_k_max 14
_diffrn_reflns_limit_k_min -14
_diffrn_reflns_limit_l_max 16
_diffrn_reflns_limit_l_min -16
_diffrn_reflns_number 34074
_diffrn_reflns_point_group_measured_fraction_full 0.000
_diffrn_reflns_point_group_measured_fraction_max 0.000
_diffrn_reflns_theta_full 68.240
_diffrn_reflns_theta_max 68.240
_diffrn_reflns_theta_min 3.460
_diffrn_standards_number 0
_exptl_absorpt_coefficient_mu 1.976
_exptl_absorpt_correction_T_max 0.854
_exptl_absorpt_correction_T_min 0.503
_exptl_absorpt_correction_type multi-scan
_exptl_absorpt_process_details 'ABSCOR (Rigaku, 1995)'
_exptl_crystal_colour green
_exptl_crystal_density_diffrn 1.399
_exptl_crystal_density_method 'not measured'
_exptl_crystal_description platelet
_exptl_crystal_F_000 752.00
_exptl_crystal_size_max 0.490
_exptl_crystal_size_mid 0.406
_exptl_crystal_size_min 0.080
_refine_diff_density_max 1.37
_refine_diff_density_min -0.76
_refine_ls_extinction_method none
_refine_ls_goodness_of_fit_ref 1.015
_refine_ls_hydrogen_treatment refxyz
_refine_ls_number_parameters 572
_refine_ls_number_reflns 6295
_refine_ls_number_restraints 0
_refine_ls_R_factor_all 0.0618
_refine_ls_R_factor_gt 0.0548
_refine_ls_shift/su_max 0.019
_refine_ls_structure_factor_coef Fsqd
_refine_ls_weighting_details 'w = 1/[\s^2^(Fo^2^)+(0.0870P)^2^+1.8111P] where P=(Fo^2^+2Fc^2^)/3'
_refine_ls_weighting_scheme calc
_refine_ls_wR_factor_gt 0.1479
_refine_ls_wR_factor_ref 0.1535
_reflns_number_gt 5571
_reflns_number_total 6295
_reflns_threshold_expression F^2^>2.0\s(F^2^)
_cod_data_source_file ol6b02070_si_004.cif
_cod_data_source_block F4-CN0707uchida
_cod_depositor_comments
;
The following automatic conversions were performed:

data name '_atom_site_symetry_multiplicity' was replaced with
'_atom_site_symmetry_multiplicity' as specified in the replacement
file
'/home/saulius/struct/COD-crude-data/automatic-downloads/DataCite-retrospective/ACS/depositions/lib/lists/replacement-tags.lst'.

Automatic conversion script
Id: cif_correct_tags 6909 2019-04-08 15:41:33Z antanas 
;
_cod_original_cell_volume 1734.76(14)
_cod_database_code 1555686

loop_
_space_group_symop_id
_space_group_symop_operation_xyz
1 +X,+Y,+Z
2 -X,-Y,-Z

loop_
_atom_site_label
_atom_site_type_symbol
_atom_site_fract_x
_atom_site_fract_y
_atom_site_fract_z
_atom_site_U_iso_or_equiv
_atom_site_adp_type
_atom_site_occupancy
_atom_site_symmetry_multiplicity
_atom_site_calc_flag
S1 S 0.03591(5) 0.07825(5) 1.18643(5) 0.02918(18) Uani 1 1 d
S2 S 0.83117(6) 0.34543(6) 0.47963(4) 0.03038(18) Uani 1 1 d
F1 F -0.2644(2) 0.0663(2) 1.53494(15) 0.0720(7) Uani 1 1 d
F2 F -0.3386(2) -0.06432(18) 1.4847(2) 0.0978(10) Uani 1 1 d
F3 F -0.34209(17) 0.10132(17) 1.41768(14) 0.0583(5) Uani 1 1 d
F4 F 1.0650(2) 0.36753(18) 0.14062(13) 0.0604(6) Uani 1 1 d
F5 F 1.0717(2) 0.53584(15) 0.17192(13) 0.0607(6) Uani 1 1 d
F6 F 1.22899(16) 0.4202(2) 0.15791(13) 0.0674(7) Uani 1 1 d
N1 N -0.1040(2) -0.1359(2) 1.59718(18) 0.0397(6) Uani 1 1 d
N2 N 0.1518(2) -0.1598(2) 1.28599(19) 0.0407(6) Uani 1 1 d
N3 N 1.0534(2) 0.36091(18) 0.56934(16) 0.0297(5) Uani 1 1 d
N4 N 1.3655(2) 0.4351(2) 0.30944(18) 0.0411(6) Uani 1 1 d
C1 C 0.4225(2) 0.2470(2) 0.83974(17) 0.0227(5) Uani 1 1 d
C2 C 0.2834(2) 0.22021(19) 0.87346(18) 0.0232(5) Uani 1 1 d
C3 C 0.2371(2) 0.24477(19) 0.79119(18) 0.0243(5) Uani 1 1 d
C4 C 0.1104(2) 0.2335(2) 0.80517(19) 0.0265(5) Uani 1 1 d
C5 C 0.0306(2) 0.1934(2) 0.90087(19) 0.0267(5) Uani 1 1 d
C6 C 0.0754(2) 0.16397(19) 0.98356(18) 0.0243(5) Uani 1 1 d
C7 C 0.2032(2) 0.1796(2) 0.96952(18) 0.0246(5) Uani 1 1 d
C8 C -0.0122(2) 0.1184(2) 1.08236(19) 0.0261(5) Uani 1 1 d
C9 C -0.1394(2) 0.1021(2) 1.1079(2) 0.0303(6) Uani 1 1 d
C10 C -0.1978(2) 0.0621(2) 1.2103(2) 0.0315(6) Uani 1 1 d
C11 C -0.1155(2) 0.0420(2) 1.26477(19) 0.0281(5) Uani 1 1 d
C12 C -0.1438(2) -0.0037(2) 1.37021(19) 0.0287(5) Uani 1 1 d
C13 C -0.2756(3) 0.0240(2) 1.4501(2) 0.0393(7) Uani 1 1 d
C14 C -0.0630(2) -0.0721(2) 1.40430(19) 0.0289(5) Uani 1 1 d
C15 C -0.0896(3) -0.1071(2) 1.5122(2) 0.0311(6) Uani 1 1 d
C16 C 0.0572(2) -0.1175(2) 1.3357(2) 0.0305(6) Uani 1 1 d
C17 C 0.4517(2) 0.27754(19) 0.72389(18) 0.0232(5) Uani 1 1 d
C18 C 0.3417(2) 0.2788(2) 0.69811(18) 0.0245(5) Uani 1 1 d
C19 C 0.3447(2) 0.3085(2) 0.59742(19) 0.0299(5) Uani 1 1 d
C20 C 0.4588(2) 0.3355(2) 0.52148(19) 0.0303(6) Uani 1 1 d
C21 C 0.5698(2) 0.3339(2) 0.54568(18) 0.0255(5) Uani 1 1 d
C22 C 0.5655(2) 0.3048(2) 0.64819(18) 0.0235(5) Uani 1 1 d
C23 C 0.6877(2) 0.3620(2) 0.46190(18) 0.0258(5) Uani 1 1 d
C24 C 0.7035(3) 0.4028(3) 0.3621(2) 0.0416(7) Uani 1 1 d
C25 C 0.8290(3) 0.4193(3) 0.3012(2) 0.0400(7) Uani 1 1 d
C26 C 0.9141(2) 0.3928(2) 0.35257(18) 0.0267(5) Uani 1 1 d
C27 C 1.0480(2) 0.4066(2) 0.31246(18) 0.0266(5) Uani 1 1 d
C28 C 1.1045(2) 0.4332(2) 0.19512(19) 0.0316(6) Uani 1 1 d
C29 C 1.1267(2) 0.4016(2) 0.36958(19) 0.0269(5) Uani 1 1 d
C30 C 1.0820(2) 0.3793(2) 0.48063(19) 0.0260(5) Uani 1 1 d
C31 C 1.2599(3) 0.4205(2) 0.33086(19) 0.0306(6) Uani 1 1 d
C32 C 0.5104(2) 0.1507(2) 0.85874(19) 0.0254(5) Uani 1 1 d
C33 C 0.5022(3) 0.0397(2) 0.8156(2) 0.0312(6) Uani 1 1 d
C34 C 0.6060(3) -0.0455(2) 0.8227(2) 0.0397(7) Uani 1 1 d
C35 C 0.5931(4) -0.1600(3) 0.7904(4) 0.0593(10) Uani 1 1 d
C36 C 0.4363(2) 0.3495(2) 0.89725(18) 0.0248(5) Uani 1 1 d
C37 C 0.3539(2) 0.4535(2) 0.88889(19) 0.0278(5) Uani 1 1 d
C38 C 0.3834(3) 0.5535(2) 0.9369(2) 0.0298(5) Uani 1 1 d
C39 C 0.2965(3) 0.6555(2) 0.9348(3) 0.0401(7) Uani 1 1 d
H1 H 0.080(2) 0.253(2) 0.752(2) 0.022(6) Uiso 1 1 d
H2 H -0.059(3) 0.184(2) 0.908(2) 0.026(7) Uiso 1 1 d
H3 H 0.236(3) 0.162(2) 1.029(2) 0.030(7) Uiso 1 1 d
H4 H -0.183(3) 0.117(2) 1.059(2) 0.025(7) Uiso 1 1 d
H5 H -0.282(3) 0.046(2) 1.241(2) 0.034(8) Uiso 1 1 d
H6 H 0.269(3) 0.310(3) 0.582(2) 0.037(8) Uiso 1 1 d
H7 H 0.462(3) 0.357(2) 0.451(2) 0.025(7) Uiso 1 1 d
H8 H 0.638(3) 0.305(2) 0.665(2) 0.026(7) Uiso 1 1 d
H9 H 0.636(4) 0.420(3) 0.338(3) 0.057(10) Uiso 1 1 d
H10 H 0.854(3) 0.445(3) 0.228(3) 0.057(10) Uiso 1 1 d
H11 H 0.494(3) 0.142(2) 0.933(2) 0.028(7) Uiso 1 1 d
H12 H 0.599(3) 0.176(2) 0.828(2) 0.022(6) Uiso 1 1 d
H13 H 0.418(3) 0.008(3) 0.853(3) 0.046(9) Uiso 1 1 d
H14 H 0.505(3) 0.050(2) 0.743(2) 0.037(8) Uiso 1 1 d
H15 H 0.686(3) -0.019(3) 0.776(2) 0.041(8) Uiso 1 1 d
H16 H 0.608(3) -0.049(3) 0.895(3) 0.044(9) Uiso 1 1 d
H17 H 0.508(4) -0.189(4) 0.838(3) 0.080(13) Uiso 1 1 d
H18 H 0.664(5) -0.206(4) 0.796(3) 0.081(13) Uiso 1 1 d
H19 H 0.591(4) -0.159(4) 0.721(4) 0.076(14) Uiso 1 1 d
H20 H 0.419(3) 0.330(2) 0.970(2) 0.027(7) Uiso 1 1 d
H21 H 0.527(3) 0.365(2) 0.866(2) 0.033(7) Uiso 1 1 d
H22 H 0.264(3) 0.440(2) 0.925(2) 0.023(6) Uiso 1 1 d
H23 H 0.363(3) 0.472(2) 0.814(2) 0.030(7) Uiso 1 1 d
H24 H 0.378(2) 0.535(2) 1.009(2) 0.023(6) Uiso 1 1 d
H25 H 0.467(3) 0.572(2) 0.896(2) 0.034(8) Uiso 1 1 d
H26 H 0.206(3) 0.641(3) 0.969(2) 0.042(8) Uiso 1 1 d
H27 H 0.312(4) 0.720(3) 0.973(3) 0.061(10) Uiso 1 1 d
H28 H 0.308(3) 0.679(3) 0.861(3) 0.059(10) Uiso 1 1 d

loop_
_atom_site_aniso_label
_atom_site_aniso_U_11
_atom_site_aniso_U_22
_atom_site_aniso_U_33
_atom_site_aniso_U_23
_atom_site_aniso_U_13
_atom_site_aniso_U_12
S1 0.0216(3) 0.0375(4) 0.0264(3) 0.0055(2) -0.0061(2) -0.0059(2)
S2 0.0226(3) 0.0444(4) 0.0218(3) 0.0080(2) -0.0061(2) -0.0048(3)
F1 0.0714(14) 0.0932(16) 0.0400(10) -0.0199(10) -0.0096(10) 0.0295(12)
F2 0.0461(12) 0.0483(12) 0.145(2) -0.0135(13) 0.0372(14) -0.0155(10)
F3 0.0441(10) 0.0743(13) 0.0410(10) -0.0013(9) -0.0018(8) 0.0248(9)
F4 0.0754(14) 0.0728(13) 0.0254(8) -0.0100(8) -0.0026(8) -0.0255(11)
F5 0.0917(15) 0.0414(10) 0.0316(9) 0.0114(7) -0.0050(9) 0.0079(10)
F6 0.0306(9) 0.129(2) 0.0287(9) 0.0165(10) 0.0016(7) 0.0028(10)
N1 0.0503(15) 0.0355(13) 0.0324(13) -0.0013(10) -0.0128(11) -0.0047(11)
N2 0.0299(13) 0.0422(14) 0.0448(14) 0.0079(11) -0.0083(11) -0.0021(10)
N3 0.0257(11) 0.0354(12) 0.0275(11) 0.0008(9) -0.0088(9) -0.0032(9)
N4 0.0313(13) 0.0510(15) 0.0355(13) -0.0009(10) -0.0041(10) -0.0076(11)
C1 0.0194(11) 0.0264(12) 0.0222(11) 0.0005(9) -0.0066(9) -0.0047(9)
C2 0.0205(11) 0.0232(11) 0.0245(11) -0.0021(9) -0.0063(9) 0.0008(9)
C3 0.0241(12) 0.0239(11) 0.0243(11) -0.0022(9) -0.0076(9) -0.0007(9)
C4 0.0236(12) 0.0307(13) 0.0255(12) -0.0019(10) -0.0094(10) 0.0016(10)
C5 0.0201(12) 0.0294(12) 0.0290(12) -0.0025(10) -0.0068(10) 0.0011(10)
C6 0.0226(12) 0.0227(11) 0.0248(12) -0.0020(9) -0.0051(9) 0.0006(9)
C7 0.0232(12) 0.0245(12) 0.0256(12) -0.0011(9) -0.0079(10) -0.0001(9)
C8 0.0242(12) 0.0240(12) 0.0279(12) -0.0011(9) -0.0069(10) 0.0005(9)
C9 0.0236(12) 0.0312(13) 0.0344(13) 0.0039(10) -0.0088(11) -0.0017(10)
C10 0.0202(12) 0.0337(14) 0.0361(14) 0.0019(11) -0.0047(11) -0.0018(10)
C11 0.0228(12) 0.0274(12) 0.0287(12) 0.0006(10) -0.0027(10) -0.0018(10)
C12 0.0276(13) 0.0263(12) 0.0290(12) -0.0021(10) -0.0047(10) -0.0061(10)
C13 0.0348(15) 0.0318(14) 0.0378(15) 0.0002(11) 0.0037(12) -0.0015(12)
C14 0.0299(13) 0.0274(12) 0.0278(12) -0.0007(10) -0.0068(10) -0.0084(10)
C15 0.0356(14) 0.0248(12) 0.0318(14) -0.0011(10) -0.0094(11) -0.0069(11)
C16 0.0279(14) 0.0322(13) 0.0315(13) 0.0060(10) -0.0103(11) -0.0086(11)
C17 0.0238(12) 0.0230(11) 0.0224(11) -0.0023(9) -0.0079(9) 0.0007(9)
C18 0.0223(12) 0.0265(12) 0.0244(12) -0.0029(9) -0.0076(9) -0.0010(9)
C19 0.0239(12) 0.0405(15) 0.0279(12) -0.0002(10) -0.0122(10) -0.0025(11)
C20 0.0283(13) 0.0403(14) 0.0222(12) 0.0027(10) -0.0094(10) -0.0026(11)
C21 0.0248(12) 0.0260(12) 0.0241(12) -0.0011(9) -0.0069(10) 0.0002(9)
C22 0.0217(12) 0.0251(12) 0.0248(11) -0.0017(9) -0.0091(9) -0.0023(9)
C23 0.0264(12) 0.0271(12) 0.0247(12) -0.0006(9) -0.0097(10) -0.0022(10)
C24 0.0321(15) 0.066(2) 0.0276(14) 0.0100(13) -0.0132(12) -0.0069(14)
C25 0.0354(15) 0.0598(19) 0.0236(13) 0.0101(12) -0.0095(11) -0.0086(13)
C26 0.0301(13) 0.0267(12) 0.0193(11) 0.0012(9) -0.0040(10) -0.0018(10)
C27 0.0282(12) 0.0227(12) 0.0224(12) -0.0001(9) -0.0013(10) 0.0002(10)
C28 0.0309(13) 0.0345(14) 0.0244(12) 0.0016(10) -0.0041(10) -0.0014(11)
C29 0.0254(12) 0.0253(12) 0.0240(12) 0.0005(9) -0.0015(9) -0.0011(9)
C30 0.0209(11) 0.0242(12) 0.0326(14) -0.0016(10) -0.0087(10) -0.0020(9)
C31 0.0305(14) 0.0317(13) 0.0245(12) 0.0000(10) -0.0034(10) -0.0023(11)
C32 0.0213(12) 0.0299(13) 0.0246(12) 0.0018(9) -0.0077(10) -0.0034(10)
C33 0.0280(13) 0.0288(13) 0.0348(14) 0.0011(10) -0.0090(11) -0.0012(11)
C34 0.0341(15) 0.0331(15) 0.0433(16) 0.0054(12) -0.0054(13) 0.0040(12)
C35 0.052(2) 0.0305(16) 0.079(3) -0.0005(17) -0.004(2) 0.0022(15)
C36 0.0233(12) 0.0300(13) 0.0212(12) 0.0007(9) -0.0080(9) -0.0027(10)
C37 0.0275(13) 0.0308(13) 0.0250(12) -0.0002(10) -0.0096(10) -0.0002(10)
C38 0.0295(14) 0.0305(13) 0.0271(13) 0.0006(10) -0.0069(11) -0.0037(11)
C39 0.0432(17) 0.0321(15) 0.0429(16) -0.0040(12) -0.0129(14) 0.0021(13)

loop_
_atom_type_symbol
_atom_type_description
_atom_type_scat_dispersion_real
_atom_type_scat_dispersion_imag
_atom_type_scat_source
C C 0.0181 0.0091
;
International Tables for Crystallography
(Vol. C, Tables 4.2.6.8 and 6.1.1.4)
;
H H 0.0000 0.0000
;
International Tables for Crystallography
(Vol. C, Table 6.1.1.4)
;
F F 0.0727 0.0534
;
International Tables for Crystallography
(Vol. C, Tables 4.2.6.8 and 6.1.1.4)
;
N N 0.0311 0.0180
;
International Tables for Crystallography
(Vol. C, Tables 4.2.6.8 and 6.1.1.4)
;
S S 0.3331 0.5567
;
International Tables for Crystallography
(Vol. C, Tables 4.2.6.8 and 6.1.1.4)
;

loop_
_geom_angle_atom_site_label_1
_geom_angle_atom_site_label_2
_geom_angle_atom_site_label_3
_geom_angle
C8 S1 C11 92.39(12)
C23 S2 C26 93.05(12)
C2 C1 C17 100.98(18)
C2 C1 C32 114.26(19)
C17 C1 C32 112.86(19)
C2 C1 C36 110.51(19)
C17 C1 C36 109.90(19)
C32 C1 C36 108.20(19)
C7 C2 C3 119.8(2)
C7 C2 C1 129.6(2)
C3 C2 C1 110.59(19)
C4 C3 C2 121.2(2)
C4 C3 C18 130.1(2)
C2 C3 C18 108.7(2)
C5 C4 C3 118.9(2)
C5 C4 H1 120.6(17)
C3 C4 H1 120.5(17)
C4 C5 C6 121.2(2)
C4 C5 H2 117.1(15)
C6 C5 H2 121.6(15)
C5 C6 C7 119.3(2)
C5 C6 C8 119.0(2)
C7 C6 C8 121.7(2)
C2 C7 C6 119.5(2)
C2 C7 H3 119.9(16)
C6 C7 H3 120.6(16)
C9 C8 C6 127.8(2)
C9 C8 S1 110.32(18)
C6 C8 S1 121.84(19)
C8 C9 C10 113.8(2)
C8 C9 H4 122.8(17)
C10 C9 H4 123.4(17)
C11 C10 C9 113.4(2)
C11 C10 H5 120.7(19)
C9 C10 H5 125.8(19)
C10 C11 C12 127.6(2)
C10 C11 S1 110.00(19)
C12 C11 S1 122.4(2)
C14 C12 C11 125.1(2)
C14 C12 C13 116.9(2)
C11 C12 C13 117.9(2)
F2 C13 F3 111.3(3)
F2 C13 F1 105.4(3)
F3 C13 F1 104.0(2)
F2 C13 C12 111.7(2)
F3 C13 C12 114.1(2)
F1 C13 C12 109.7(2)
C12 C14 C15 123.5(2)
C12 C14 C16 123.4(2)
C15 C14 C16 113.1(2)
N1 C15 C14 176.4(3)
N2 C16 C14 175.3(3)
C22 C17 C18 120.0(2)
C22 C17 C1 129.1(2)
C18 C17 C1 110.8(2)
C19 C18 C17 121.0(2)
C19 C18 C3 130.5(2)
C17 C18 C3 108.5(2)
C18 C19 C20 119.0(2)
C18 C19 H6 119.8(18)
C20 C19 H6 121.2(18)
C19 C20 C21 120.8(2)
C19 C20 H7 119.9(16)
C21 C20 H7 119.3(16)
C20 C21 C22 119.8(2)
C20 C21 C23 118.2(2)
C22 C21 C23 122.0(2)
C17 C22 C21 119.5(2)
C17 C22 H8 120.5(17)
C21 C22 H8 120.0(17)
C24 C23 C21 128.2(2)
C24 C23 S2 110.3(2)
C21 C23 S2 121.50(18)
C23 C24 C25 113.6(3)
C23 C24 H9 123(2)
C25 C24 H9 123(2)
C26 C25 C24 114.2(2)
C26 C25 H10 123(2)
C24 C25 H10 123(2)
C25 C26 C27 127.1(2)
C25 C26 S2 108.81(19)
C27 C26 S2 124.02(19)
C29 C27 C26 126.4(2)
C29 C27 C28 118.3(2)
C26 C27 C28 115.3(2)
F6 C28 F5 108.2(2)
F6 C28 F4 105.4(2)
F5 C28 F4 106.7(2)
F6 C28 C27 113.0(2)
F5 C28 C27 111.2(2)
F4 C28 C27 112.0(2)
C27 C29 C30 122.4(2)
C27 C29 C31 126.8(2)
C30 C29 C31 110.8(2)
N3 C30 C29 176.0(3)
N4 C31 C29 173.7(3)
C33 C32 C1 116.0(2)
C33 C32 H11 110.0(17)
C1 C32 H11 108.1(16)
C33 C32 H12 110.3(15)
C1 C32 H12 106.6(15)
H11 C32 H12 105(2)
C34 C33 C32 112.3(2)
C34 C33 H13 108.5(19)
C32 C33 H13 111.7(19)
C34 C33 H14 110.2(18)
C32 C33 H14 110.6(18)
H13 C33 H14 103(3)
C35 C34 C33 113.7(3)
C35 C34 H15 108.3(19)
C33 C34 H15 107.1(19)
C35 C34 H16 110.3(19)
C33 C34 H16 109.6(19)
H15 C34 H16 108(3)
C34 C35 H17 109(2)
C34 C35 H18 107(3)
H17 C35 H18 112(4)
C34 C35 H19 112(3)
H17 C35 H19 105(4)
H18 C35 H19 111(4)
C37 C36 C1 115.9(2)
C37 C36 H20 108.7(16)
C1 C36 H20 109.9(16)
C37 C36 H21 110.4(17)
C1 C36 H21 104.6(17)
H20 C36 H21 107(2)
C36 C37 C38 112.5(2)
C36 C37 H22 110.1(15)
C38 C37 H22 107.7(15)
C36 C37 H23 110.3(16)
C38 C37 H23 110.0(16)
H22 C37 H23 106(2)
C39 C38 C37 112.9(2)
C39 C38 H24 109.2(16)
C37 C38 H24 110.2(16)
C39 C38 H25 107.0(18)
C37 C38 H25 107.2(18)
H24 C38 H25 110(2)
C38 C39 H26 112.4(19)
C38 C39 H27 112(2)
H26 C39 H27 106(3)
C38 C39 H28 109(2)
H26 C39 H28 106(3)
H27 C39 H28 110(3)

loop_
_geom_bond_atom_site_label_1
_geom_bond_atom_site_label_2
_geom_bond_distance
S1 C8 1.722(2)
S1 C11 1.738(2)
S2 C23 1.715(2)
S2 C26 1.739(2)
F1 C13 1.347(4)
F2 C13 1.297(3)
F3 C13 1.303(3)
F4 C28 1.324(3)
F5 C28 1.315(3)
F6 C28 1.314(3)
N1 C15 1.148(3)
N2 C16 1.144(3)
N3 C30 1.150(3)
N4 C31 1.147(4)
C1 C2 1.527(3)
C1 C17 1.524(3)
C1 C32 1.536(3)
C1 C36 1.555(3)
C2 C7 1.389(3)
C2 C3 1.404(3)
C3 C4 1.391(3)
C3 C18 1.458(3)
C4 C5 1.381(3)
C4 H1 0.92(3)
C5 C6 1.407(3)
C5 H2 0.99(3)
C6 C7 1.413(3)
C6 C8 1.465(3)
C7 H3 1.01(3)
C8 C9 1.380(4)
C9 C10 1.391(4)
C9 H4 0.96(3)
C10 C11 1.380(4)
C10 H5 0.93(3)
C11 C12 1.442(3)
C12 C14 1.364(4)
C12 C13 1.529(4)
C14 C15 1.438(3)
C14 C16 1.438(4)
C17 C22 1.382(3)
C17 C18 1.404(3)
C18 C19 1.388(3)
C19 C20 1.385(4)
C19 H6 0.95(3)
C20 C21 1.403(4)
C20 H7 0.97(3)
C21 C22 1.406(3)
C21 C23 1.463(3)
C22 H8 0.92(3)
C23 C24 1.373(4)
C24 C25 1.389(4)
C24 H9 0.94(4)
C25 C26 1.384(4)
C25 H10 0.97(4)
C26 C27 1.433(4)
C27 C29 1.370(4)
C27 C28 1.524(3)
C29 C30 1.434(3)
C29 C31 1.438(4)
C32 C33 1.522(4)
C32 H11 0.97(3)
C32 H12 1.00(3)
C33 C34 1.521(4)
C33 H13 1.01(3)
C33 H14 0.98(3)
C34 C35 1.512(5)
C34 H15 0.97(3)
C34 H16 1.00(3)
C35 H17 1.02(5)
C35 H18 0.96(5)
C35 H19 0.96(5)
C36 C37 1.524(3)
C36 H20 0.96(3)
C36 H21 0.98(3)
C37 C38 1.524(4)
C37 H22 0.98(3)
C37 H23 1.00(3)
C38 C39 1.518(4)
C38 H24 0.97(3)
C38 H25 0.94(3)
C39 H26 0.99(3)
C39 H27 1.02(4)
C39 H28 0.99(4)

loop_
_geom_torsion_atom_site_label_1
_geom_torsion_atom_site_label_2
_geom_torsion_atom_site_label_3
_geom_torsion_atom_site_label_4
_geom_torsion
C17 C1 C2 C7 175.3(2)
C32 C1 C2 C7 53.9(3)
C36 C1 C2 C7 -68.4(3)
C17 C1 C2 C3 -6.1(2)
C32 C1 C2 C3 -127.5(2)
C36 C1 C2 C3 110.2(2)
C7 C2 C3 C4 2.7(3)
C1 C2 C3 C4 -176.1(2)
C7 C2 C3 C18 -176.3(2)
C1 C2 C3 C18 4.9(3)
C2 C3 C4 C5 -2.5(4)
C18 C3 C4 C5 176.3(2)
C3 C4 C5 C6 0.0(4)
C4 C5 C6 C7 2.3(4)
C4 C5 C6 C8 -178.0(2)
C3 C2 C7 C6 -0.4(3)
C1 C2 C7 C6 178.2(2)
C5 C6 C7 C2 -2.1(3)
C8 C6 C7 C2 178.2(2)
C5 C6 C8 C9 -1.9(4)
C7 C6 C8 C9 177.8(2)
C5 C6 C8 S1 178.89(18)
C7 C6 C8 S1 -1.4(3)
C11 S1 C8 C9 -1.0(2)
C11 S1 C8 C6 178.3(2)
C6 C8 C9 C10 -177.0(2)
S1 C8 C9 C10 2.3(3)
C8 C9 C10 C11 -2.7(3)
C9 C10 C11 C12 -177.2(2)
C9 C10 C11 S1 1.9(3)
C8 S1 C11 C10 -0.5(2)
C8 S1 C11 C12 178.6(2)
C10 C11 C12 C14 145.1(3)
S1 C11 C12 C14 -33.9(4)
C10 C11 C12 C13 -33.5(4)
S1 C11 C12 C13 147.6(2)
C14 C12 C13 F2 -61.7(4)
C11 C12 C13 F2 116.9(3)
C14 C12 C13 F3 170.9(3)
C11 C12 C13 F3 -10.4(4)
C14 C12 C13 F1 54.7(3)
C11 C12 C13 F1 -126.6(3)
C11 C12 C14 C15 173.5(2)
C13 C12 C14 C15 -7.9(4)
C11 C12 C14 C16 -7.2(4)
C13 C12 C14 C16 171.4(2)
C12 C14 C15 N1 -156(4)
C16 C14 C15 N1 25(4)
C12 C14 C16 N2 -151(4)
C15 C14 C16 N2 28(4)
C2 C1 C17 C22 -176.5(2)
C32 C1 C17 C22 -54.1(3)
C36 C1 C17 C22 66.7(3)
C2 C1 C17 C18 5.3(2)
C32 C1 C17 C18 127.7(2)
C36 C1 C17 C18 -111.5(2)
C22 C17 C18 C19 -0.8(4)
C1 C17 C18 C19 177.6(2)
C22 C17 C18 C3 178.9(2)
C1 C17 C18 C3 -2.7(3)
C4 C3 C18 C19 -0.6(4)
C2 C3 C18 C19 178.3(3)
C4 C3 C18 C17 179.8(2)
C2 C3 C18 C17 -1.3(3)
C17 C18 C19 C20 1.0(4)
C3 C18 C19 C20 -178.6(2)
C18 C19 C20 C21 -0.5(4)
C19 C20 C21 C22 -0.2(4)
C19 C20 C21 C23 179.3(2)
C18 C17 C22 C21 0.1(3)
C1 C17 C22 C21 -178.0(2)
C20 C21 C22 C17 0.4(4)
C23 C21 C22 C17 -179.1(2)
C20 C21 C23 C24 8.0(4)
C22 C21 C23 C24 -172.5(3)
C20 C21 C23 S2 -171.7(2)
C22 C21 C23 S2 7.8(3)
C26 S2 C23 C24 -0.2(2)
C26 S2 C23 C21 179.5(2)
C21 C23 C24 C25 -179.2(3)
S2 C23 C24 C25 0.5(4)
C23 C24 C25 C26 -0.6(4)
C24 C25 C26 C27 -176.4(3)
C24 C25 C26 S2 0.4(3)
C23 S2 C26 C25 -0.1(2)
C23 S2 C26 C27 176.8(2)
C25 C26 C27 C29 165.8(3)
S2 C26 C27 C29 -10.5(4)
C25 C26 C27 C28 -11.9(4)
S2 C26 C27 C28 171.69(18)
C29 C27 C28 F6 16.6(3)
C26 C27 C28 F6 -165.4(2)
C29 C27 C28 F5 -105.3(3)
C26 C27 C28 F5 72.7(3)
C29 C27 C28 F4 135.5(2)
C26 C27 C28 F4 -46.5(3)
C26 C27 C29 C30 1.0(4)
C28 C27 C29 C30 178.7(2)
C26 C27 C29 C31 -176.8(2)
C28 C27 C29 C31 0.9(4)
C27 C29 C30 N3 171(4)
C31 C29 C30 N3 -11(4)
C27 C29 C31 N4 173(2)
C30 C29 C31 N4 -5(3)
C2 C1 C32 C33 51.7(3)
C17 C1 C32 C33 -62.9(3)
C36 C1 C32 C33 175.3(2)
C1 C32 C33 C34 171.0(2)
C32 C33 C34 C35 174.3(3)
C2 C1 C36 C37 -53.2(3)
C17 C1 C36 C37 57.4(3)
C32 C1 C36 C37 -179.0(2)
C1 C36 C37 C38 -173.7(2)
C36 C37 C38 C39 -176.6(2)
